data_7237309
loop_
_publ_author_name
'Hierlinger, Claus'
'Trzop, Elzbieta'
'Toupet, Lo\"ic'
'\'Avila, Jorge'
'La-Placa, Maria-Grazia'
'Bolink, Henk J.'
'Guerchais, V\'eronique'
'Zysman-Colman, Eli'

_publ_section_title
;
 Impact of the use of sterically congested Ir(iii) complexes on the
 performance of light-emitting electrochemical cells
;
_journal_issue 24
_journal_name_full 'Journal of Materials Chemistry C'
_journal_page_first 6385
_journal_paper_doi 10.1039/C8TC01130C
_journal_volume 6
_journal_year 2018
_chemical_formula_sum 'C59 H62 Cl2 F6 Ir N4 P'
_chemical_formula_weight 1235.19
_space_group_crystal_system monoclinic
_space_group_IT_number 4
_space_group_name_Hall 'P 2yb'
_space_group_name_H-M_alt 'P 1 21 1'
_atom_sites_solution_hydrogens geom
_audit_block_doi 10.5517/cc13x034
_audit_creation_method SHELXL-2014/6
_audit_update_record
;
2014-12-17 deposited with the CCDC.
2018-04-04 downloaded from the CCDC.
;
_cell_angle_alpha 90
_cell_angle_beta 93.5550(10)
_cell_angle_gamma 90
_cell_formula_units_Z 2
_cell_length_a 10.55450(10)
_cell_length_b 20.9658(3)
_cell_length_c 12.6119(2)
_cell_measurement_reflns_used 12708
_cell_measurement_temperature 140(2)
_cell_measurement_theta_max 70.4690
_cell_measurement_theta_min 4.1940
_cell_volume 2785.44(7)
_computing_cell_refinement
;
CrysAlisPro, Agilent Technologies,
Version 1.171.37.34 (release 22-05-2014 CrysAlis171 .NET)
(compiled May 22 2014,16:03:01)
;
_computing_data_collection
;
CrysAlisPro, Agilent Technologies,
Version 1.171.37.34 (release 22-05-2014 CrysAlis171 .NET)
(compiled May 22 2014,16:03:01)
;
_computing_data_reduction
;
CrysAlisPro, Agilent Technologies,
Version 1.171.37.34 (release 22-05-2014 CrysAlis171 .NET)
(compiled May 22 2014,16:03:01)
;
_computing_molecular_graphics 'MERCURY 3.3(CCDC, 2014)'
_computing_publication_material 'WINGX (L.J. Farrugia, 2012)'
_computing_structure_refinement 'SHELXL-2014/6 (Sheldrick, 2014)'
_computing_structure_solution 'SIR-97_(Altomare & al., 1999)'
_diffrn_ambient_temperature 140(2)
_diffrn_detector 'CCD plate'
_diffrn_detector_area_resol_mean 8.0662
_diffrn_detector_type EosS2
_diffrn_measured_fraction_theta_full 1.000
_diffrn_measured_fraction_theta_max 0.999
_diffrn_measurement_device 'four-circle diffractometer'
_diffrn_measurement_device_type 'SuperNova, Single source at offset, EosS2'
_diffrn_radiation_monochromator mirror
_diffrn_radiation_probe x-ray
_diffrn_radiation_type 'Cu K\a'
_diffrn_radiation_wavelength 1.54184
_diffrn_reflns_av_R_equivalents 0.0527
_diffrn_reflns_av_unetI/netI 0.0500
_diffrn_reflns_Laue_measured_fraction_full 1.000
_diffrn_reflns_Laue_measured_fraction_max 0.999
_diffrn_reflns_limit_h_max 12
_diffrn_reflns_limit_h_min -12
_diffrn_reflns_limit_k_max 23
_diffrn_reflns_limit_k_min -25
_diffrn_reflns_limit_l_max 15
_diffrn_reflns_limit_l_min -15
_diffrn_reflns_number 31112
_diffrn_reflns_point_group_measured_fraction_full 0.846
_diffrn_reflns_point_group_measured_fraction_max 0.842
_diffrn_reflns_theta_full 67.684
_diffrn_reflns_theta_max 70.603
_diffrn_reflns_theta_min 3.511
_diffrn_source 'sealed X-ray tube'
_diffrn_source_type 'SuperNova (Cu) X-ray Source'
_exptl_absorpt_coefficient_mu 6.303
_exptl_absorpt_correction_T_max 0.938
_exptl_absorpt_correction_T_min 0.591
_exptl_absorpt_correction_type gaussian
_exptl_absorpt_process_details
;
CrysAlisPro, Agilent Technologies,
Version 1.171.37.35 (release 13-08-2014 CrysAlis171 .NET)
(compiled Aug 13 2014,18:06:01)
Numerical absorption correction based on gaussian integration over
a multifaceted crystal model
Empirical absorption correction using spherical harmonics,
 implemented in SCALE3 ABSPACK scaling algorithm.
;
_exptl_crystal_colour yellow
_exptl_crystal_density_diffrn 1.473
_exptl_crystal_description plate
_exptl_crystal_F_000 1248
_exptl_crystal_size_max 0.126
_exptl_crystal_size_mid 0.078
_exptl_crystal_size_min 0.010
_refine_diff_density_max 1.379
_refine_diff_density_min -0.677
_refine_diff_density_rms 0.158
_refine_ls_abs_structure_details
;
 Flack x determined using 2929 quotients [(I+)-(I-)]/[(I+)+(I-)]
 (Parsons, Flack and Wagner, Acta Cryst. B69 (2013) 249-259).
;
_refine_ls_abs_structure_Flack 0.040(5)
_refine_ls_extinction_coef 0.00100(8)
_refine_ls_extinction_expression Fc^*^=kFc[1+0.001xFc^2^\l^3^/sin(2\q)]^-1/4^
_refine_ls_extinction_method SHELXL
_refine_ls_goodness_of_fit_ref 1.060
_refine_ls_hydrogen_treatment constr
_refine_ls_matrix_type full
_refine_ls_number_parameters 659
_refine_ls_number_reflns 8989
_refine_ls_number_restraints 1
_refine_ls_restrained_S_all 1.060
_refine_ls_R_factor_all 0.0422
_refine_ls_R_factor_gt 0.0356
_refine_ls_shift/su_max 0.000
_refine_ls_shift/su_mean 0.000
_refine_ls_structure_factor_coef Fsqd
_refine_ls_weighting_details 'w=1/[\s^2^(Fo^2^)+(0.0546P)^2^] where P=(Fo^2^+2Fc^2^)/3'
_refine_ls_weighting_scheme calc
_refine_ls_wR_factor_gt 0.0841
_refine_ls_wR_factor_ref 0.0908
_reflns_Friedel_coverage 0.639
_reflns_Friedel_fraction_full 0.682
_reflns_Friedel_fraction_max 0.676
_reflns_number_gt 8225
_reflns_number_total 8989
_reflns_threshold_expression 'I > 2\s(I)'
_cod_data_source_file c8tc01130c2.cif
_cod_data_source_block shelx_CCDC1
_cod_original_sg_symbol_H-M 'P 21'
_cod_database_code 7237309
_shelx_space_group_comment
;
The symmetry employed for this shelxl refinement is uniquely defined
by the following loop, which should always be used as a source of
symmetry information in preference to the above space-group names.
They are only intended as comments.
;
_shelxl_version_number 2014/6

loop_
_space_group_symop_operation_xyz
'x, y, z'
'-x, y+1/2, -z'

loop_
_atom_site_label
_atom_site_type_symbol
_atom_site_fract_x
_atom_site_fract_y
_atom_site_fract_z
_atom_site_U_iso_or_equiv
_atom_site_adp_type
_atom_site_occupancy
_atom_site_site_symmetry_order
_atom_site_calc_flag
_atom_site_refinement_flags_posn
_atom_site_refinement_flags_adp
C61 C -0.1896(14) 0.8016(7) -0.5630(11) 0.080(4) Uani 1 1 d . .
H61A H -0.1947 0.7663 -0.6152 0.097 Uiso 1 1 calc R U
H61B H -0.2029 0.8422 -0.6023 0.097 Uiso 1 1 calc R U
Cl1 Cl -0.0421(7) 0.8019(3) -0.4972(7) 0.181(4) Uani 1 1 d . .
Cl2 Cl -0.3082(7) 0.7923(3) -0.4739(6) 0.209(5) Uani 1 1 d . .
P1 P 0.1737(3) 0.67473(16) -0.1696(2) 0.0545(7) Uani 1 1 d . .
F1 F 0.1207(8) 0.6093(4) -0.2206(7) 0.089(3) Uani 1 1 d . .
F2 F 0.2259(7) 0.7399(4) -0.1162(6) 0.077(2) Uani 1 1 d . .
F3 F 0.0421(7) 0.7085(4) -0.2030(7) 0.087(3) Uani 1 1 d . .
F4 F 0.2984(10) 0.6427(6) -0.1277(10) 0.139(5) Uani 1 1 d . .
F5 F 0.2255(11) 0.6950(6) -0.2783(8) 0.129(5) Uani 1 1 d . .
F6 F 0.1112(11) 0.6590(6) -0.0599(8) 0.115(4) Uani 1 1 d . .
Ir1 Ir 0.67083(2) 0.76844(2) 0.05382(2) 0.02454(10) Uani 1 1 d . .
N1 N 0.8044(6) 0.8332(3) 0.0135(5) 0.0262(13) Uani 1 1 d . .
N2 N 0.5487(6) 0.7060(3) 0.1200(5) 0.0256(13) Uani 1 1 d . .
N3 N 0.5417(6) 0.8036(3) -0.0683(5) 0.0261(13) Uani 1 1 d . .
N4 N 0.6984(6) 0.7069(3) -0.0784(5) 0.0226(12) Uani 1 1 d . .
C1 C 0.8933(8) 0.8217(4) -0.0572(7) 0.0348(18) Uani 1 1 d . .
H1 H 0.8828 0.7860 -0.1033 0.042 Uiso 1 1 calc R U
C2 C 0.9972(8) 0.8598(4) -0.0643(7) 0.0365(18) Uani 1 1 d . .
H2 H 1.0586 0.8501 -0.1140 0.044 Uiso 1 1 calc R U
C3 C 1.0131(8) 0.9130(4) 0.0017(7) 0.0321(17) Uani 1 1 d . .
C4 C 0.9180(7) 0.9266(4) 0.0687(7) 0.0326(17) Uani 1 1 d . .
H4 H 0.9231 0.9644 0.1103 0.039 Uiso 1 1 calc R U
C5 C 0.8150(7) 0.8860(4) 0.0761(7) 0.0296(16) Uani 1 1 d . .
C6 C 0.7191(7) 0.8909(4) 0.1559(6) 0.0303(17) Uani 1 1 d . .
C7 C 0.7073(8) 0.9428(4) 0.2220(7) 0.0377(19) Uani 1 1 d . .
H7 H 0.7593 0.9792 0.2139 0.045 Uiso 1 1 calc R U
C8 C 0.6211(8) 0.9424(5) 0.2994(7) 0.041(2) Uani 1 1 d . .
H8 H 0.6127 0.9785 0.3440 0.050 Uiso 1 1 calc R U
C9 C 0.5462(9) 0.8885(5) 0.3117(8) 0.040(2) Uani 1 1 d . .
H9 H 0.4883 0.8872 0.3663 0.048 Uiso 1 1 calc R U
C10 C 0.5561(8) 0.8365(5) 0.2441(7) 0.0318(17) Uani 1 1 d . .
H10 H 0.5039 0.8002 0.2528 0.038 Uiso 1 1 calc R U
C11 C 0.6419(8) 0.8368(4) 0.1630(7) 0.0295(16) Uani 1 1 d . .
C12 C 1.1346(8) 0.9506(4) 0.0071(7) 0.0323(17) Uani 1 1 d . .
C13 C 1.2326(8) 0.9306(4) 0.0798(7) 0.0345(18) Uani 1 1 d . .
C14 C 1.3434(7) 0.9653(4) 0.0864(7) 0.0314(16) Uani 1 1 d . .
H14 H 1.4089 0.9534 0.1377 0.038 Uiso 1 1 calc R U
C15 C 1.3632(8) 1.0174(4) 0.0204(7) 0.0304(16) Uani 1 1 d . .
C16 C 1.2642(8) 1.0358(4) -0.0512(7) 0.0346(18) Uani 1 1 d . .
H16 H 1.2755 1.0712 -0.0966 0.042 Uiso 1 1 calc R U
C17 C 1.1499(8) 1.0035(4) -0.0576(7) 0.0321(17) Uani 1 1 d . .
C18 C 1.2199(10) 0.8725(5) 0.1497(9) 0.051(3) Uani 1 1 d . .
H18A H 1.1358 0.8534 0.1353 0.076 Uiso 1 1 calc R U
H18B H 1.2855 0.8413 0.1344 0.076 Uiso 1 1 calc R U
H18C H 1.2301 0.8852 0.2245 0.076 Uiso 1 1 calc R U
C19 C 1.4843(8) 1.0554(4) 0.0326(8) 0.040(2) Uani 1 1 d . .
H19A H 1.5424 1.0353 0.0862 0.059 Uiso 1 1 calc R U
H19B H 1.5242 1.0567 -0.0355 0.059 Uiso 1 1 calc R U
H19C H 1.4652 1.0989 0.0549 0.059 Uiso 1 1 calc R U
C20 C 1.0413(9) 1.0271(5) -0.1321(9) 0.048(2) Uani 1 1 d . .
H20A H 0.9678 0.9989 -0.1270 0.072 Uiso 1 1 calc R U
H20B H 1.0183 1.0705 -0.1122 0.072 Uiso 1 1 calc R U
H20C H 1.0677 1.0269 -0.2053 0.072 Uiso 1 1 calc R U
C21 C 0.4233(7) 0.7007(4) 0.0940(6) 0.0305(16) Uani 1 1 d . .
H21 H 0.3885 0.7231 0.0334 0.037 Uiso 1 1 calc R U
C22 C 0.3427(7) 0.6639(4) 0.1521(6) 0.0297(16) Uani 1 1 d . .
H22 H 0.2548 0.6615 0.1314 0.036 Uiso 1 1 calc R U
C23 C 0.3919(7) 0.6305(4) 0.2410(6) 0.0300(16) Uani 1 1 d . .
C24 C 0.5217(8) 0.6347(4) 0.2654(7) 0.0282(17) Uani 1 1 d . .
H24 H 0.5583 0.6112 0.3239 0.034 Uiso 1 1 calc R U
C25 C 0.5993(8) 0.6724(4) 0.2066(7) 0.0292(16) Uani 1 1 d . .
C26 C 0.7362(7) 0.6808(4) 0.2282(6) 0.0259(15) Uani 1 1 d . .
C27 C 0.8069(8) 0.6469(4) 0.3050(7) 0.0341(18) Uani 1 1 d . .
H27 H 0.7671 0.6165 0.3478 0.041 Uiso 1 1 calc R U
C28 C 0.9365(8) 0.6575(4) 0.3190(7) 0.0368(19) Uani 1 1 d . .
H28 H 0.9857 0.6351 0.3725 0.044 Uiso 1 1 calc R U
C29 C 0.9930(8) 0.7004(5) 0.2555(7) 0.040(2) Uani 1 1 d . .
H29 H 1.0821 0.7067 0.2650 0.048 Uiso 1 1 calc R U
C30 C 0.9241(7) 0.7354(5) 0.1767(7) 0.0357(18) Uani 1 1 d . .
H30 H 0.9659 0.7654 0.1347 0.043 Uiso 1 1 calc R U
C31 C 0.7930(7) 0.7257(4) 0.1605(6) 0.0297(16) Uani 1 1 d . .
C32 C 0.3124(7) 0.5919(4) 0.3110(6) 0.0304(17) Uani 1 1 d . .
C33 C 0.2729(8) 0.5305(4) 0.2827(8) 0.0333(19) Uani 1 1 d . .
C34 C 0.2024(8) 0.4955(5) 0.3516(8) 0.040(2) Uani 1 1 d . .
H34 H 0.1758 0.4536 0.3320 0.048 Uiso 1 1 calc R U
C35 C 0.1698(7) 0.5201(5) 0.4483(7) 0.0367(19) Uani 1 1 d . .
C36 C 0.2111(8) 0.5815(5) 0.4757(7) 0.0374(19) Uani 1 1 d . .
H36 H 0.1908 0.5988 0.5422 0.045 Uiso 1 1 calc R U
C37 C 0.2805(8) 0.6177(4) 0.4090(7) 0.0352(18) Uani 1 1 d . .
C38 C 0.3075(9) 0.5007(5) 0.1793(8) 0.044(2) Uani 1 1 d . .
H38A H 0.3569 0.5312 0.1398 0.067 Uiso 1 1 calc R U
H38B H 0.3582 0.4622 0.1942 0.067 Uiso 1 1 calc R U
H38C H 0.2298 0.4894 0.1368 0.067 Uiso 1 1 calc R U
C39 C 0.0917(10) 0.4813(6) 0.5227(9) 0.052(3) Uani 1 1 d . .
H39A H 0.0781 0.5062 0.5867 0.078 Uiso 1 1 calc R U
H39B H 0.0095 0.4706 0.4866 0.078 Uiso 1 1 calc R U
H39C H 0.1372 0.4419 0.5426 0.078 Uiso 1 1 calc R U
C40 C 0.3196(8) 0.6842(5) 0.4417(7) 0.042(2) Uani 1 1 d . .
H40A H 0.3680 0.7035 0.3861 0.063 Uiso 1 1 calc R U
H40B H 0.2438 0.7099 0.4520 0.063 Uiso 1 1 calc R U
H40C H 0.3725 0.6825 0.5083 0.063 Uiso 1 1 calc R U
C41 C 0.4710(8) 0.8572(4) -0.0614(6) 0.0310(17) Uani 1 1 d . .
H41 H 0.4705 0.8782 0.0053 0.037 Uiso 1 1 calc R U
C42 C 0.4007(8) 0.8822(4) -0.1450(7) 0.0344(18) Uani 1 1 d . .
H42 H 0.3530 0.9200 -0.1360 0.041 Uiso 1 1 calc R U
C43 C 0.3982(8) 0.8525(4) -0.2448(7) 0.0321(17) Uani 1 1 d . .
C44 C 0.4664(8) 0.7973(4) -0.2518(6) 0.0309(16) Uani 1 1 d . .
H44 H 0.4649 0.7748 -0.3173 0.037 Uiso 1 1 calc R U
C45 C 0.5384(6) 0.7735(6) -0.1635(5) 0.0247(16) Uani 1 1 d . .
C46 C 0.6219(7) 0.7167(4) -0.1679(6) 0.0260(15) Uani 1 1 d . .
C47 C 0.6287(7) 0.6783(4) -0.2564(6) 0.0292(16) Uani 1 1 d . .
H47 H 0.5710 0.6850 -0.3163 0.035 Uiso 1 1 calc R U
C48 C 0.7189(8) 0.6299(4) -0.2593(7) 0.0306(16) Uani 1 1 d . .
C49 C 0.7987(7) 0.6229(4) -0.1683(6) 0.0287(16) Uani 1 1 d . .
H49 H 0.8633 0.5913 -0.1670 0.034 Uiso 1 1 calc R U
C50 C 0.7868(7) 0.6600(4) -0.0811(6) 0.0273(15) Uani 1 1 d . .
H50 H 0.8421 0.6528 -0.0199 0.033 Uiso 1 1 calc R U
C51 C 0.3218(9) 0.8823(4) -0.3380(7) 0.041(2) Uani 1 1 d . .
C52 C 0.1821(13) 0.8880(9) -0.3118(10) 0.092(6) Uani 1 1 d . .
H52A H 0.1483 0.8455 -0.2976 0.139 Uiso 1 1 calc R U
H52B H 0.1758 0.9149 -0.2488 0.139 Uiso 1 1 calc R U
H52C H 0.1330 0.9071 -0.3721 0.139 Uiso 1 1 calc R U
C53 C 0.374(2) 0.9468(7) -0.3596(14) 0.134(9) Uani 1 1 d . .
H53A H 0.3742 0.9727 -0.2949 0.201 Uiso 1 1 calc R U
H53B H 0.4609 0.9426 -0.3818 0.201 Uiso 1 1 calc R U
H53C H 0.3210 0.9674 -0.4162 0.201 Uiso 1 1 calc R U
C54 C 0.3208(13) 0.8415(6) -0.4371(8) 0.066(4) Uani 1 1 d . .
H54A H 0.2864 0.7993 -0.4221 0.099 Uiso 1 1 calc R U
H54B H 0.2677 0.8619 -0.4940 0.099 Uiso 1 1 calc R U
H54C H 0.4076 0.8371 -0.4595 0.099 Uiso 1 1 calc R U
C55 C 0.7347(8) 0.5901(4) -0.3590(6) 0.0343(18) Uani 1 1 d . .
C56 C 0.8542(9) 0.6153(5) -0.4090(7) 0.046(2) Uani 1 1 d . .
H56A H 0.9276 0.6111 -0.3580 0.068 Uiso 1 1 calc R U
H56B H 0.8690 0.5906 -0.4731 0.068 Uiso 1 1 calc R U
H56C H 0.8421 0.6604 -0.4279 0.068 Uiso 1 1 calc R U
C57 C 0.6216(11) 0.5970(5) -0.4389(8) 0.050(2) Uani 1 1 d . .
H57A H 0.6352 0.5708 -0.5016 0.074 Uiso 1 1 calc R U
H57B H 0.5444 0.5828 -0.4065 0.074 Uiso 1 1 calc R U
H57C H 0.6123 0.6418 -0.4602 0.074 Uiso 1 1 calc R U
C58 C 0.7539(12) 0.5199(5) -0.3301(9) 0.048(3) Uani 1 1 d . .
H58A H 0.8269 0.5156 -0.2786 0.071 Uiso 1 1 calc R U
H58B H 0.6776 0.5035 -0.2990 0.071 Uiso 1 1 calc R U
H58C H 0.7697 0.4955 -0.3943 0.071 Uiso 1 1 calc R U

loop_
_atom_site_aniso_label
_atom_site_aniso_U_11
_atom_site_aniso_U_22
_atom_site_aniso_U_33
_atom_site_aniso_U_23
_atom_site_aniso_U_13
_atom_site_aniso_U_12
C61 0.111(12) 0.048(8) 0.078(9) -0.010(6) -0.028(8) 0.011(7)
Cl1 0.181(6) 0.094(3) 0.247(7) -0.039(4) -0.149(6) 0.007(4)
Cl2 0.249(8) 0.201(8) 0.193(6) 0.136(6) 0.142(6) 0.147(6)
P1 0.0378(13) 0.0708(19) 0.0530(15) 0.0002(14) -0.0132(11) -0.0017(12)
F1 0.082(5) 0.079(5) 0.101(6) -0.022(5) -0.030(5) 0.008(4)
F2 0.059(4) 0.089(5) 0.080(5) -0.008(4) -0.010(4) -0.013(3)
F3 0.051(4) 0.095(6) 0.114(7) -0.007(5) -0.023(4) 0.003(4)
F4 0.103(7) 0.122(9) 0.180(11) -0.065(8) -0.085(7) 0.062(6)
F5 0.138(9) 0.172(11) 0.083(6) -0.037(7) 0.049(6) -0.066(9)
F6 0.142(9) 0.128(9) 0.077(6) 0.010(6) 0.010(6) -0.032(7)
Ir1 0.02311(14) 0.02611(14) 0.02379(13) 0.0004(2) -0.00343(8) -0.0001(2)
N1 0.026(3) 0.026(3) 0.027(3) 0.002(3) 0.000(3) -0.005(2)
N2 0.026(3) 0.027(3) 0.024(3) -0.001(3) -0.003(3) 0.000(2)
N3 0.026(3) 0.029(4) 0.023(3) -0.001(3) -0.004(2) -0.001(3)
N4 0.023(3) 0.019(3) 0.025(3) -0.003(2) 0.002(2) 0.001(2)
C1 0.035(4) 0.033(4) 0.037(4) -0.003(4) 0.001(3) -0.008(3)
C2 0.030(4) 0.040(5) 0.040(4) -0.002(4) 0.001(3) -0.008(3)
C3 0.029(4) 0.030(4) 0.036(4) 0.005(3) -0.005(3) -0.003(3)
C4 0.026(4) 0.031(4) 0.039(4) -0.004(3) -0.007(3) 0.000(3)
C5 0.026(4) 0.029(4) 0.033(4) -0.002(3) -0.006(3) 0.000(3)
C6 0.025(4) 0.038(4) 0.027(4) 0.001(3) -0.006(3) 0.003(3)
C7 0.032(4) 0.039(5) 0.041(5) -0.007(4) -0.006(4) 0.001(3)
C8 0.034(4) 0.048(5) 0.041(5) -0.017(4) -0.007(4) 0.007(4)
C9 0.031(5) 0.059(6) 0.030(5) -0.003(5) -0.004(4) 0.011(4)
C10 0.023(4) 0.044(5) 0.028(4) -0.010(4) -0.001(3) 0.008(3)
C11 0.029(4) 0.031(4) 0.028(4) -0.002(3) -0.005(3) 0.003(3)
C12 0.030(4) 0.030(4) 0.037(4) -0.004(3) -0.002(3) -0.001(3)
C13 0.035(4) 0.026(4) 0.042(4) 0.003(4) -0.001(4) -0.001(3)
C14 0.029(4) 0.030(4) 0.035(4) -0.001(3) -0.002(3) -0.001(3)
C15 0.032(4) 0.025(4) 0.034(4) -0.004(3) 0.005(3) -0.002(3)
C16 0.034(4) 0.025(4) 0.046(5) 0.001(4) 0.006(4) 0.002(3)
C17 0.032(4) 0.028(4) 0.036(4) -0.004(3) -0.001(3) 0.002(3)
C18 0.044(5) 0.048(6) 0.058(6) 0.019(5) -0.010(5) -0.009(4)
C19 0.029(4) 0.037(5) 0.052(5) -0.004(4) 0.003(4) -0.003(3)
C20 0.030(4) 0.049(6) 0.064(6) 0.016(5) -0.007(4) 0.000(4)
C21 0.023(4) 0.035(4) 0.032(4) -0.004(3) -0.005(3) 0.004(3)
C22 0.025(4) 0.031(4) 0.032(4) 0.003(3) -0.004(3) 0.000(3)
C23 0.025(4) 0.034(4) 0.031(4) 0.000(3) 0.002(3) -0.002(3)
C24 0.023(4) 0.033(4) 0.028(4) 0.000(4) 0.001(3) 0.001(3)
C25 0.025(4) 0.035(5) 0.026(4) -0.003(4) -0.004(3) 0.003(3)
C26 0.018(3) 0.033(4) 0.026(4) 0.003(3) -0.002(3) 0.003(3)
C27 0.027(4) 0.041(5) 0.034(4) 0.003(4) 0.001(3) 0.002(3)
C28 0.027(4) 0.044(5) 0.037(4) 0.008(4) -0.009(3) 0.006(3)
C29 0.023(4) 0.053(5) 0.043(5) 0.003(4) -0.008(3) -0.004(4)
C30 0.024(4) 0.051(5) 0.031(4) 0.007(4) -0.005(3) 0.001(3)
C31 0.029(4) 0.033(4) 0.026(4) -0.001(3) -0.003(3) -0.003(3)
C32 0.018(3) 0.041(5) 0.031(4) 0.000(3) -0.005(3) 0.002(3)
C33 0.024(4) 0.037(5) 0.038(5) 0.003(4) 0.000(3) -0.003(3)
C34 0.029(5) 0.043(6) 0.048(6) 0.006(4) -0.005(4) -0.005(4)
C35 0.019(4) 0.054(5) 0.038(4) 0.012(4) 0.001(3) 0.001(3)
C36 0.029(4) 0.051(5) 0.032(4) 0.000(4) -0.001(3) 0.007(4)
C37 0.029(4) 0.038(5) 0.038(4) 0.002(4) -0.005(3) 0.002(3)
C38 0.043(5) 0.040(5) 0.050(5) -0.009(4) 0.007(4) -0.010(4)
C39 0.039(5) 0.061(7) 0.057(6) 0.014(5) 0.006(4) 0.000(5)
C40 0.037(5) 0.052(6) 0.038(5) -0.010(4) 0.007(4) -0.006(4)
C41 0.033(4) 0.028(4) 0.032(4) 0.002(3) -0.006(3) 0.012(3)
C42 0.036(4) 0.033(4) 0.033(4) -0.002(3) -0.007(3) 0.008(3)
C43 0.030(4) 0.030(4) 0.036(4) 0.006(3) -0.004(3) 0.004(3)
C44 0.035(4) 0.030(4) 0.027(4) -0.002(3) -0.004(3) 0.003(3)
C45 0.029(3) 0.023(5) 0.022(3) 0.002(4) -0.002(2) -0.001(4)
C46 0.030(4) 0.023(3) 0.025(3) -0.001(3) -0.005(3) -0.002(3)
C47 0.033(4) 0.025(4) 0.029(4) 0.003(3) -0.003(3) -0.001(3)
C48 0.033(4) 0.026(4) 0.033(4) 0.003(3) 0.004(3) -0.003(3)
C49 0.029(4) 0.026(4) 0.030(4) 0.003(3) -0.001(3) 0.004(3)
C50 0.024(4) 0.026(4) 0.031(4) 0.002(3) -0.002(3) 0.004(3)
C51 0.054(5) 0.037(5) 0.031(4) 0.005(4) -0.009(4) 0.007(4)
C52 0.068(9) 0.152(16) 0.053(7) -0.006(8) -0.022(6) 0.061(10)
C53 0.21(2) 0.065(9) 0.113(13) 0.062(9) -0.109(14) -0.067(11)
C54 0.087(9) 0.078(8) 0.030(5) -0.006(5) -0.014(5) 0.037(7)
C55 0.043(5) 0.032(4) 0.028(4) -0.002(3) 0.001(3) 0.006(3)
C56 0.050(6) 0.053(6) 0.034(4) 0.001(4) 0.007(4) 0.008(4)
C57 0.061(6) 0.049(6) 0.038(5) -0.016(4) -0.010(4) 0.012(5)
C58 0.074(8) 0.030(6) 0.039(6) -0.010(5) 0.007(5) 0.006(5)

loop_
_atom_type_symbol
_atom_type_description
_atom_type_scat_dispersion_real
_atom_type_scat_dispersion_imag
_atom_type_scat_source
C C 0.0181 0.0091 'International Tables Vol C Tables 4.2.6.8 and 6.1.1.4'
H H 0.0000 0.0000 'International Tables Vol C Tables 4.2.6.8 and 6.1.1.4'
N N 0.0311 0.0180 'International Tables Vol C Tables 4.2.6.8 and 6.1.1.4'
F F 0.0727 0.0534 'International Tables Vol C Tables 4.2.6.8 and 6.1.1.4'
P P 0.2955 0.4335 'International Tables Vol C Tables 4.2.6.8 and 6.1.1.4'
Cl Cl 0.3639 0.7018 'International Tables Vol C Tables 4.2.6.8 and 6.1.1.4'
Ir Ir -4.7710 6.5667 'International Tables Vol C Tables 4.2.6.8 and 6.1.1.4'

loop_
_geom_angle_atom_site_label_1
_geom_angle_atom_site_label_2
_geom_angle_atom_site_label_3
_geom_angle
Cl1 C61 Cl2 110.7(9)
Cl1 C61 H61A 109.5
Cl2 C61 H61A 109.5
Cl1 C61 H61B 109.5
Cl2 C61 H61B 109.5
H61A C61 H61B 108.1
F4 P1 F5 94.7(8)
F4 P1 F3 175.3(7)
F5 P1 F3 89.6(6)
F4 P1 F1 91.9(5)
F5 P1 F1 90.7(6)
F3 P1 F1 89.8(4)
F4 P1 F6 90.2(7)
F5 P1 F6 174.7(8)
F3 P1 F6 85.4(6)
F1 P1 F6 91.0(6)
F4 P1 F2 88.0(5)
F5 P1 F2 90.4(5)
F3 P1 F2 90.2(4)
F1 P1 F2 178.9(5)
F6 P1 F2 87.8(5)
C31 Ir1 C11 88.8(3)
C31 Ir1 N1 92.2(3)
C11 Ir1 N1 80.5(3)
C31 Ir1 N2 80.6(3)
C11 Ir1 N2 92.9(3)
N1 Ir1 N2 170.4(2)
C31 Ir1 N3 173.5(3)
C11 Ir1 N3 97.5(3)
N1 Ir1 N3 90.6(2)
N2 Ir1 N3 97.2(2)
C31 Ir1 N4 98.0(3)
C11 Ir1 N4 171.7(3)
N1 Ir1 N4 94.4(2)
N2 Ir1 N4 93.0(2)
N3 Ir1 N4 75.9(2)
C1 N1 C5 119.4(7)
C1 N1 Ir1 124.2(5)
C5 N1 Ir1 115.4(5)
C21 N2 C25 118.5(7)
C21 N2 Ir1 125.9(6)
C25 N2 Ir1 115.2(5)
C41 N3 C45 117.3(7)
C41 N3 Ir1 124.9(5)
C45 N3 Ir1 117.5(6)
C50 N4 C46 117.5(6)
C50 N4 Ir1 125.6(5)
C46 N4 Ir1 116.9(5)
N1 C1 C2 122.2(8)
N1 C1 H1 118.9
C2 C1 H1 118.9
C1 C2 C3 119.7(8)
C1 C2 H2 120.2
C3 C2 H2 120.2
C4 C3 C2 117.7(8)
C4 C3 C12 121.0(8)
C2 C3 C12 121.1(8)
C3 C4 C5 121.1(8)
C3 C4 H4 119.5
C5 C4 H4 119.5
N1 C5 C4 119.7(7)
N1 C5 C6 114.7(7)
C4 C5 C6 125.3(8)
C7 C6 C11 121.5(8)
C7 C6 C5 123.9(8)
C11 C6 C5 114.5(8)
C8 C7 C6 120.9(9)
C8 C7 H7 119.6
C6 C7 H7 119.6
C7 C8 C9 119.2(9)
C7 C8 H8 120.4
C9 C8 H8 120.4
C8 C9 C10 120.2(9)
C8 C9 H9 119.9
C10 C9 H9 119.9
C9 C10 C11 121.2(9)
C9 C10 H10 119.4
C11 C10 H10 119.4
C6 C11 C10 117.0(8)
C6 C11 Ir1 114.6(6)
C10 C11 Ir1 128.5(7)
C17 C12 C13 120.8(8)
C17 C12 C3 121.4(7)
C13 C12 C3 117.8(7)
C14 C13 C12 118.2(8)
C14 C13 C18 119.7(8)
C12 C13 C18 122.1(8)
C13 C14 C15 122.3(8)
C13 C14 H14 118.8
C15 C14 H14 118.8
C16 C15 C14 118.0(7)
C16 C15 C19 121.2(8)
C14 C15 C19 120.6(8)
C17 C16 C15 121.3(8)
C17 C16 H16 119.4
C15 C16 H16 119.4
C16 C17 C12 119.3(8)
C16 C17 C20 120.0(8)
C12 C17 C20 120.7(8)
C13 C18 H18A 109.5
C13 C18 H18B 109.5
H18A C18 H18B 109.5
C13 C18 H18C 109.5
H18A C18 H18C 109.5
H18B C18 H18C 109.5
C15 C19 H19A 109.5
C15 C19 H19B 109.5
H19A C19 H19B 109.5
C15 C19 H19C 109.5
H19A C19 H19C 109.5
H19B C19 H19C 109.5
C17 C20 H20A 109.5
C17 C20 H20B 109.5
H20A C20 H20B 109.5
C17 C20 H20C 109.5
H20A C20 H20C 109.5
H20B C20 H20C 109.5
N2 C21 C22 122.7(7)
N2 C21 H21 118.6
C22 C21 H21 118.6
C21 C22 C23 119.6(7)
C21 C22 H22 120.2
C23 C22 H22 120.2
C24 C23 C22 117.3(7)
C24 C23 C32 119.1(7)
C22 C23 C32 123.6(7)
C25 C24 C23 121.7(8)
C25 C24 H24 119.2
C23 C24 H24 119.2
C24 C25 N2 120.2(7)
C24 C25 C26 125.3(8)
N2 C25 C26 114.5(8)
C27 C26 C31 122.0(7)
C27 C26 C25 123.6(7)
C31 C26 C25 114.4(7)
C26 C27 C28 119.5(8)
C26 C27 H27 120.3
C28 C27 H27 120.3
C29 C28 C27 119.7(8)
C29 C28 H28 120.2
C27 C28 H28 120.2
C28 C29 C30 122.3(8)
C28 C29 H29 118.9
C30 C29 H29 118.9
C31 C30 C29 119.5(8)
C31 C30 H30 120.3
C29 C30 H30 120.3
C30 C31 C26 117.1(7)
C30 C31 Ir1 128.2(6)
C26 C31 Ir1 114.7(5)
C33 C32 C37 119.7(8)
C33 C32 C23 121.3(8)
C37 C32 C23 119.0(8)
C34 C33 C32 119.5(9)
C34 C33 C38 119.3(9)
C32 C33 C38 121.2(8)
C35 C34 C33 121.6(10)
C35 C34 H34 119.2
C33 C34 H34 119.2
C34 C35 C36 118.1(8)
C34 C35 C39 121.0(10)
C36 C35 C39 121.0(9)
C37 C36 C35 121.8(8)
C37 C36 H36 119.1
C35 C36 H36 119.1
C36 C37 C32 119.3(8)
C36 C37 C40 119.4(8)
C32 C37 C40 121.3(8)
C33 C38 H38A 109.5
C33 C38 H38B 109.5
H38A C38 H38B 109.5
C33 C38 H38C 109.5
H38A C38 H38C 109.5
H38B C38 H38C 109.5
C35 C39 H39A 109.5
C35 C39 H39B 109.5
H39A C39 H39B 109.5
C35 C39 H39C 109.5
H39A C39 H39C 109.5
H39B C39 H39C 109.5
C37 C40 H40A 109.5
C37 C40 H40B 109.5
H40A C40 H40B 109.5
C37 C40 H40C 109.5
H40A C40 H40C 109.5
H40B C40 H40C 109.5
N3 C41 C42 123.2(8)
N3 C41 H41 118.4
C42 C41 H41 118.4
C41 C42 C43 120.3(8)
C41 C42 H42 119.8
C43 C42 H42 119.8
C44 C43 C42 116.9(7)
C44 C43 C51 123.7(8)
C42 C43 C51 119.5(8)
C43 C44 C45 120.8(8)
C43 C44 H44 119.6
C45 C44 H44 119.6
N3 C45 C44 121.5(9)
N3 C45 C46 115.1(6)
C44 C45 C46 123.3(7)
N4 C46 C47 121.6(7)
N4 C46 C45 114.3(6)
C47 C46 C45 123.9(7)
C46 C47 C48 121.0(7)
C46 C47 H47 119.5
C48 C47 H47 119.5
C49 C48 C47 115.9(8)
C49 C48 C55 122.0(7)
C47 C48 C55 121.9(7)
C50 C49 C48 121.7(7)
C50 C49 H49 119.1
C48 C49 H49 119.1
N4 C50 C49 122.2(7)
N4 C50 H50 118.9
C49 C50 H50 118.9
C53 C51 C54 110.2(12)
C53 C51 C43 109.3(9)
C54 C51 C43 112.6(8)
C53 C51 C52 109.8(13)
C54 C51 C52 105.3(10)
C43 C51 C52 109.6(8)
C51 C52 H52A 109.5
C51 C52 H52B 109.5
H52A C52 H52B 109.5
C51 C52 H52C 109.5
H52A C52 H52C 109.5
H52B C52 H52C 109.5
C51 C53 H53A 109.5
C51 C53 H53B 109.5
H53A C53 H53B 109.5
C51 C53 H53C 109.5
H53A C53 H53C 109.5
H53B C53 H53C 109.5
C51 C54 H54A 109.5
C51 C54 H54B 109.5
H54A C54 H54B 109.5
C51 C54 H54C 109.5
H54A C54 H54C 109.5
H54B C54 H54C 109.5
C57 C55 C48 111.9(7)
C57 C55 C58 109.7(9)
C48 C55 C58 110.5(7)
C57 C55 C56 109.0(8)
C48 C55 C56 106.5(7)
C58 C55 C56 109.2(8)
C55 C56 H56A 109.5
C55 C56 H56B 109.5
H56A C56 H56B 109.5
C55 C56 H56C 109.5
H56A C56 H56C 109.5
H56B C56 H56C 109.5
C55 C57 H57A 109.5
C55 C57 H57B 109.5
H57A C57 H57B 109.5
C55 C57 H57C 109.5
H57A C57 H57C 109.5
H57B C57 H57C 109.5
C55 C58 H58A 109.5
C55 C58 H58B 109.5
H58A C58 H58B 109.5
C55 C58 H58C 109.5
H58A C58 H58C 109.5
H58B C58 H58C 109.5

loop_
_geom_bond_atom_site_label_1
_geom_bond_atom_site_label_2
_geom_bond_distance
C61 Cl1 1.719(14)
C61 Cl2 1.745(16)
C61 H61A 0.9900
C61 H61B 0.9900
P1 F4 1.541(8)
P1 F5 1.566(10)
P1 F3 1.593(8)
P1 F1 1.601(9)
P1 F6 1.603(10)
P1 F2 1.606(8)
Ir1 C31 2.015(8)
Ir1 C11 2.024(9)
Ir1 N1 2.045(6)
Ir1 N2 2.050(6)
Ir1 N3 2.124(6)
Ir1 N4 2.142(6)
N1 C1 1.355(11)
N1 C5 1.360(10)
N2 C21 1.349(10)
N2 C25 1.379(10)
N3 C41 1.355(10)
N3 C45 1.354(10)
N4 C50 1.358(10)
N4 C46 1.362(9)
C1 C2 1.363(12)
C1 H1 0.9500
C2 C3 1.396(12)
C2 H2 0.9500
C3 C4 1.381(12)
C3 C12 1.503(11)
C4 C5 1.388(11)
C4 H4 0.9500
C5 C6 1.474(11)
C6 C7 1.381(12)
C6 C11 1.402(12)
C7 C8 1.375(13)
C7 H7 0.9500
C8 C9 1.393(15)
C8 H8 0.9500
C9 C10 1.391(13)
C9 H9 0.9500
C10 C11 1.407(12)
C10 H10 0.9500
C12 C17 1.393(12)
C12 C13 1.403(12)
C13 C14 1.375(11)
C13 C18 1.515(12)
C14 C15 1.398(12)
C14 H14 0.9500
C15 C16 1.392(12)
C15 C19 1.506(11)
C16 C17 1.381(12)
C16 H16 0.9500
C17 C20 1.520(12)
C18 H18A 0.9800
C18 H18B 0.9800
C18 H18C 0.9800
C19 H19A 0.9800
C19 H19B 0.9800
C19 H19C 0.9800
C20 H20A 0.9800
C20 H20B 0.9800
C20 H20C 0.9800
C21 C22 1.391(12)
C21 H21 0.9500
C22 C23 1.395(11)
C22 H22 0.9500
C23 C24 1.389(11)
C23 C32 1.492(11)
C24 C25 1.386(12)
C24 H24 0.9500
C25 C26 1.464(11)
C26 C27 1.383(11)
C26 C31 1.428(11)
C27 C28 1.386(12)
C27 H27 0.9500
C28 C29 1.365(13)
C28 H28 0.9500
C29 C30 1.401(12)
C29 H29 0.9500
C30 C31 1.400(11)
C30 H30 0.9500
C32 C33 1.393(13)
C32 C37 1.409(12)
C33 C34 1.389(13)
C33 C38 1.511(13)
C34 C35 1.388(14)
C34 H34 0.9500
C35 C36 1.395(14)
C35 C39 1.523(12)
C36 C37 1.377(13)
C36 H36 0.9500
C37 C40 1.504(13)
C38 H38A 0.9800
C38 H38B 0.9800
C38 H38C 0.9800
C39 H39A 0.9800
C39 H39B 0.9800
C39 H39C 0.9800
C40 H40A 0.9800
C40 H40B 0.9800
C40 H40C 0.9800
C41 C42 1.357(11)
C41 H41 0.9500
C42 C43 1.403(12)
C42 H42 0.9500
C43 C44 1.369(12)
C43 C51 1.517(11)
C44 C45 1.400(11)
C44 H44 0.9500
C45 C46 1.485(13)
C46 C47 1.381(11)
C47 C48 1.394(11)
C47 H47 0.9500
C48 C49 1.388(11)
C48 C55 1.527(11)
C49 C50 1.359(11)
C49 H49 0.9500
C50 H50 0.9500
C51 C53 1.491(15)
C51 C54 1.514(14)
C51 C52 1.536(16)
C52 H52A 0.9800
C52 H52B 0.9800
C52 H52C 0.9800
C53 H53A 0.9800
C53 H53B 0.9800
C53 H53C 0.9800
C54 H54A 0.9800
C54 H54B 0.9800
C54 H54C 0.9800
C55 C57 1.521(12)
C55 C58 1.527(13)
C55 C56 1.539(13)
C56 H56A 0.9800
C56 H56B 0.9800
C56 H56C 0.9800
C57 H57A 0.9800
C57 H57B 0.9800
C57 H57C 0.9800
C58 H58A 0.9800
C58 H58B 0.9800
C58 H58C 0.9800

loop_
_geom_torsion_atom_site_label_1
_geom_torsion_atom_site_label_2
_geom_torsion_atom_site_label_3
_geom_torsion_atom_site_label_4
_geom_torsion
C5 N1 C1 C2 3.3(13)
Ir1 N1 C1 C2 -164.8(7)
N1 C1 C2 C3 -0.9(14)
C1 C2 C3 C4 -3.2(13)
C1 C2 C3 C12 171.3(8)
C2 C3 C4 C5 5.0(12)
C12 C3 C4 C5 -169.5(8)
C1 N1 C5 C4 -1.4(11)
Ir1 N1 C5 C4 167.6(6)
C1 N1 C5 C6 -175.2(7)
Ir1 N1 C5 C6 -6.1(9)
C3 C4 C5 N1 -2.8(12)
C3 C4 C5 C6 170.3(8)
N1 C5 C6 C7 -175.1(7)
C4 C5 C6 C7 11.5(13)
N1 C5 C6 C11 7.3(10)
C4 C5 C6 C11 -166.1(8)
C11 C6 C7 C8 1.8(13)
C5 C6 C7 C8 -175.7(8)
C6 C7 C8 C9 0.8(14)
C7 C8 C9 C10 -2.0(14)
C8 C9 C10 C11 0.6(13)
C7 C6 C11 C10 -3.0(12)
C5 C6 C11 C10 174.6(7)
C7 C6 C11 Ir1 177.4(6)
C5 C6 C11 Ir1 -5.0(9)
C9 C10 C11 C6 1.8(12)
C9 C10 C11 Ir1 -178.6(6)
C4 C3 C12 C17 -93.2(10)
C2 C3 C12 C17 92.5(10)
C4 C3 C12 C13 86.7(10)
C2 C3 C12 C13 -87.6(11)
C17 C12 C13 C14 0.9(13)
C3 C12 C13 C14 -179.0(8)
C17 C12 C13 C18 -178.7(9)
C3 C12 C13 C18 1.4(13)
C12 C13 C14 C15 -2.9(13)
C18 C13 C14 C15 176.7(9)
C13 C14 C15 C16 2.6(12)
C13 C14 C15 C19 178.0(8)
C14 C15 C16 C17 -0.3(12)
C19 C15 C16 C17 -175.7(8)
C15 C16 C17 C12 -1.5(13)
C15 C16 C17 C20 176.5(8)
C13 C12 C17 C16 1.3(13)
C3 C12 C17 C16 -178.8(8)
C13 C12 C17 C20 -176.7(9)
C3 C12 C17 C20 3.2(13)
C25 N2 C21 C22 1.3(12)
Ir1 N2 C21 C22 -170.6(6)
N2 C21 C22 C23 -0.2(13)
C21 C22 C23 C24 -1.6(12)
C21 C22 C23 C32 177.4(8)
C22 C23 C24 C25 2.4(13)
C32 C23 C24 C25 -176.6(8)
C23 C24 C25 N2 -1.4(13)
C23 C24 C25 C26 178.5(8)
C21 N2 C25 C24 -0.5(12)
Ir1 N2 C25 C24 172.2(6)
C21 N2 C25 C26 179.6(7)
Ir1 N2 C25 C26 -7.7(9)
C24 C25 C26 C27 6.3(14)
N2 C25 C26 C27 -173.8(8)
C24 C25 C26 C31 -175.8(8)
N2 C25 C26 C31 4.1(11)
C31 C26 C27 C28 1.6(13)
C25 C26 C27 C28 179.3(8)
C26 C27 C28 C29 -1.3(14)
C27 C28 C29 C30 1.1(15)
C28 C29 C30 C31 -1.2(15)
C29 C30 C31 C26 1.4(13)
C29 C30 C31 Ir1 -179.8(7)
C27 C26 C31 C30 -1.6(12)
C25 C26 C31 C30 -179.6(8)
C27 C26 C31 Ir1 179.4(6)
C25 C26 C31 Ir1 1.4(9)
C24 C23 C32 C33 -100.7(10)
C22 C23 C32 C33 80.3(11)
C24 C23 C32 C37 77.3(10)
C22 C23 C32 C37 -101.7(10)
C37 C32 C33 C34 0.0(12)
C23 C32 C33 C34 178.0(8)
C37 C32 C33 C38 -178.8(8)
C23 C32 C33 C38 -0.8(12)
C32 C33 C34 C35 0.1(13)
C38 C33 C34 C35 178.9(8)
C33 C34 C35 C36 -0.6(13)
C33 C34 C35 C39 179.6(9)
C34 C35 C36 C37 1.0(12)
C39 C35 C36 C37 -179.2(8)
C35 C36 C37 C32 -0.9(12)
C35 C36 C37 C40 178.5(8)
C33 C32 C37 C36 0.4(12)
C23 C32 C37 C36 -177.6(7)
C33 C32 C37 C40 -179.1(8)
C23 C32 C37 C40 2.9(12)
C45 N3 C41 C42 -1.5(13)
Ir1 N3 C41 C42 172.1(7)
N3 C41 C42 C43 0.3(14)
C41 C42 C43 C44 1.6(13)
C41 C42 C43 C51 -178.4(8)
C42 C43 C44 C45 -2.2(13)
C51 C43 C44 C45 177.8(8)
C41 N3 C45 C44 0.9(12)
Ir1 N3 C45 C44 -173.2(6)
C41 N3 C45 C46 177.5(7)
Ir1 N3 C45 C46 3.4(10)
C43 C44 C45 N3 1.0(13)
C43 C44 C45 C46 -175.3(8)
C50 N4 C46 C47 3.3(11)
Ir1 N4 C46 C47 -177.7(6)
C50 N4 C46 C45 -173.1(7)
Ir1 N4 C46 C45 5.9(9)
N3 C45 C46 N4 -6.0(11)
C44 C45 C46 N4 170.4(8)
N3 C45 C46 C47 177.6(7)
C44 C45 C46 C47 -5.9(13)
N4 C46 C47 C48 -3.2(12)
C45 C46 C47 C48 172.9(8)
C46 C47 C48 C49 0.6(11)
C46 C47 C48 C55 -175.5(7)
C47 C48 C49 C50 1.7(12)
C55 C48 C49 C50 177.8(8)
C46 N4 C50 C49 -1.0(11)
Ir1 N4 C50 C49 -179.8(6)
C48 C49 C50 N4 -1.6(12)
C44 C43 C51 C53 -118.1(14)
C42 C43 C51 C53 61.9(15)
C44 C43 C51 C54 4.6(14)
C42 C43 C51 C54 -175.4(10)
C44 C43 C51 C52 121.5(11)
C42 C43 C51 C52 -58.6(13)
C49 C48 C55 C57 168.6(8)
C47 C48 C55 C57 -15.5(12)
C49 C48 C55 C58 46.1(11)
C47 C48 C55 C58 -138.0(9)
C49 C48 C55 C56 -72.4(10)
C47 C48 C55 C56 103.4(9)
